data_4037750
loop_
_publ_author_name
'Zhou, Yi-Guo'
'Wong, Henry N. C.'
'Peng, Xiao-Shui'

_publ_section_title
;
 Total Syntheses of (-)-Deoxoapodine, (-)-Kopsifoline D, and (-)-Beninine.
;
_journal_name_full 'The Journal of organic chemistry'
_journal_paper_doi 10.1021/acs.joc.9b02918
_journal_year 2019
_chemical_formula_sum 'C20 H26 N2 O2'
_chemical_formula_weight 326.43
_space_group_crystal_system monoclinic
_space_group_IT_number 14
_space_group_name_Hall '-P 2ybc'
_space_group_name_H-M_alt 'P 1 21/c 1'
_atom_sites_solution_hydrogens geom
_audit_creation_method SHELXL-2014/6
_cell_angle_alpha 90
_cell_angle_beta 102.0455(13)
_cell_angle_gamma 90
_cell_formula_units_Z 4
_cell_length_a 8.5202(4)
_cell_length_b 11.2279(6)
_cell_length_c 17.8067(8)
_cell_measurement_reflns_used 335
_cell_measurement_temperature 296(2)
_cell_measurement_theta_max 15
_cell_measurement_theta_min 15
_cell_volume 1665.95(14)
_computing_cell_refinement 'BRUKER D8VENTURE DIFFRACTOMETER'
_computing_data_collection 'BRUKER D8VENTURE DIFFRACTOMETER'
_computing_data_reduction 'BRUKER D8VENTURE DIFFRACTOMETER'
_computing_molecular_graphics 'BRUKER SHELXTL'
_computing_publication_material 'BRUKER SHELXTL'
_computing_structure_refinement 'SHELXL-2014/6 (Sheldrick, 2014)'
_diffrn_ambient_temperature 296(2)
_diffrn_measured_fraction_theta_full 0.996
_diffrn_measured_fraction_theta_max 0.996
_diffrn_measurement_device_type 'BRUKER D8VENTURE DIFFRACTOMETER'
_diffrn_measurement_method 'PHI & OMEGA SCAN'
_diffrn_radiation_type MoK\a
_diffrn_radiation_wavelength 0.71073
_diffrn_reflns_av_R_equivalents 0.0431
_diffrn_reflns_av_unetI/netI 0.0239
_diffrn_reflns_Laue_measured_fraction_full 0.996
_diffrn_reflns_Laue_measured_fraction_max 0.996
_diffrn_reflns_limit_h_max 10
_diffrn_reflns_limit_h_min -10
_diffrn_reflns_limit_k_max 13
_diffrn_reflns_limit_k_min -13
_diffrn_reflns_limit_l_max 21
_diffrn_reflns_limit_l_min -21
_diffrn_reflns_number 27450
_diffrn_reflns_point_group_measured_fraction_full 0.996
_diffrn_reflns_point_group_measured_fraction_max 0.996
_diffrn_reflns_theta_full 25.242
_diffrn_reflns_theta_max 25.248
_diffrn_reflns_theta_min 2.158
_exptl_absorpt_coefficient_mu 0.084
_exptl_absorpt_correction_T_max 0.7456
_exptl_absorpt_correction_T_min 0.6197
_exptl_absorpt_correction_type multi-scan
_exptl_crystal_colour colourless
_exptl_crystal_density_diffrn 1.301
_exptl_crystal_description block
_exptl_crystal_F_000 704
_exptl_crystal_size_max 0.500
_exptl_crystal_size_mid 0.400
_exptl_crystal_size_min 0.300
_refine_diff_density_max 0.502
_refine_diff_density_min -0.453
_refine_diff_density_rms 0.058
_refine_ls_extinction_method none
_refine_ls_goodness_of_fit_ref 1.083
_refine_ls_hydrogen_treatment constr
_refine_ls_matrix_type full
_refine_ls_number_parameters 217
_refine_ls_number_reflns 3003
_refine_ls_number_restraints 0
_refine_ls_restrained_S_all 1.083
_refine_ls_R_factor_all 0.0577
_refine_ls_R_factor_gt 0.0479
_refine_ls_shift/su_max 0.001
_refine_ls_shift/su_mean 0.000
_refine_ls_structure_factor_coef Fsqd
_refine_ls_weighting_details 'w=1/[\s^2^(Fo^2^)+(0.0774P)^2^+0.5340P] where P=(Fo^2^+2Fc^2^)/3'
_refine_ls_weighting_scheme calc
_refine_ls_wR_factor_gt 0.1315
_refine_ls_wR_factor_ref 0.1404
_reflns_Friedel_coverage 0.000
_reflns_number_gt 2540
_reflns_number_total 3003
_reflns_threshold_expression 'I > 2\s(I)'
_cod_data_source_file jo9b02918_si_003.cif
_cod_data_source_block zhouF007
_cod_original_sg_symbol_H-M 'P 21/c'
_cod_database_code 4037750
_shelx_space_group_comment
;
The symmetry employed for this shelxl refinement is uniquely defined
by the following loop, which should always be used as a source of
symmetry information in preference to the above space-group names.
They are only intended as comments.
;
_shelx_estimated_absorpt_t_min 0.959
_shelx_estimated_absorpt_t_max 0.975
_shelxl_version_number 2014/6

loop_
_space_group_symop_operation_xyz
'x, y, z'
'-x, y+1/2, -z+1/2'
'-x, -y, -z'
'x, -y-1/2, z-1/2'

loop_
_atom_site_label
_atom_site_type_symbol
_atom_site_fract_x
_atom_site_fract_y
_atom_site_fract_z
_atom_site_U_iso_or_equiv
_atom_site_adp_type
_atom_site_occupancy
_atom_site_site_symmetry_order
_atom_site_calc_flag
_atom_site_refinement_flags_posn
_atom_site_refinement_flags_adp
O1 O 0.62981(15) 0.80721(13) 0.77104(7) 0.0490(4) Uani 1 1 d . .
O2 O 0.11711(15) 0.93328(12) 1.10280(7) 0.0475(4) Uani 1 1 d . .
N1 N 0.46719(18) 0.66996(13) 0.86439(9) 0.0425(4) Uani 1 1 d . .
H1A H 0.5271 0.6201 0.8468 0.051 Uiso 1 1 calc R U
N2 N 0.06729(16) 0.66468(13) 0.99230(8) 0.0376(4) Uani 1 1 d . .
C1 C 0.7258(2) 0.8857(2) 0.73651(12) 0.0570(6) Uani 1 1 d . .
H1B H 0.8184 0.8438 0.7276 0.085 Uiso 1 1 calc R U
H1C H 0.6641 0.9143 0.6886 0.085 Uiso 1 1 calc R U
H1D H 0.7596 0.9518 0.7702 0.085 Uiso 1 1 calc R U
C2 C 0.4916(2) 0.85346(16) 0.78777(9) 0.0373(4) Uani 1 1 d . .
C3 C 0.4239(2) 0.96240(17) 0.76405(9) 0.0427(4) Uani 1 1 d . .
H3A H 0.4715 1.0112 0.7329 0.051 Uiso 1 1 calc R U
C4 C 0.2851(2) 0.99943(17) 0.78649(10) 0.0435(5) Uani 1 1 d . .
H4A H 0.2400 1.0725 0.7694 0.052 Uiso 1 1 calc R U
C5 C 0.2123(2) 0.93001(16) 0.83375(9) 0.0372(4) Uani 1 1 d . .
H5A H 0.1192 0.9555 0.8483 0.045 Uiso 1 1 calc R U
C6 C 0.28193(19) 0.82154(15) 0.85872(9) 0.0317(4) Uani 1 1 d . .
C7 C 0.4187(2) 0.78291(15) 0.83477(9) 0.0337(4) Uani 1 1 d . .
C8 C 0.23410(19) 0.72521(14) 0.90939(9) 0.0321(4) Uani 1 1 d . .
C9 C 0.3941(2) 0.65435(15) 0.93198(10) 0.0386(4) Uani 1 1 d . .
H9A H 0.3711 0.5699 0.9384 0.046 Uiso 1 1 calc R U
C10 C 0.5055(2) 0.70092(18) 1.00438(11) 0.0422(4) Uani 1 1 d . .
H10A H 0.5955 0.6468 1.0189 0.051 Uiso 1 1 calc R U
H10B H 0.5476 0.7779 0.9936 0.051 Uiso 1 1 calc R U
C11 C 0.4208(2) 0.71344(18) 1.07098(10) 0.0430(5) Uani 1 1 d . .
H11A H 0.4969 0.7394 1.1164 0.052 Uiso 1 1 calc R U
H11B H 0.3782 0.6368 1.0820 0.052 Uiso 1 1 calc R U
C12 C 0.28486(18) 0.80317(15) 1.05163(9) 0.0325(4) Uani 1 1 d . .
C13 C 0.34335(19) 0.93104(16) 1.04422(9) 0.0371(4) Uani 1 1 d . .
H13A H 0.4427 0.9462 1.0809 0.045 Uiso 1 1 calc R U
H13B H 0.3600 0.9462 0.9928 0.045 Uiso 1 1 calc R U
C14 C 0.2078(2) 1.00691(17) 1.06145(10) 0.0436(4) Uani 1 1 d . .
H14A H 0.2506 1.0754 1.0922 0.052 Uiso 1 1 calc R U
H14B H 0.1400 1.0350 1.0141 0.052 Uiso 1 1 calc R U
C15 C 0.1963(2) 0.82013(17) 1.11742(10) 0.0418(4) Uani 1 1 d . .
H15A H 0.2755 0.8249 1.1659 0.050 Uiso 1 1 calc R U
C16 C 0.0750(2) 0.7249(2) 1.12449(11) 0.0524(5) Uani 1 1 d . .
H16A H 0.0082 0.7525 1.1589 0.063 Uiso 1 1 calc R U
H16B H 0.1311 0.6540 1.1468 0.063 Uiso 1 1 calc R U
C17 C -0.0309(2) 0.69331(18) 1.04770(12) 0.0464(5) Uani 1 1 d . .
H17A H -0.0977 0.6255 1.0538 0.056 Uiso 1 1 calc R U
H17B H -0.1007 0.7599 1.0290 0.056 Uiso 1 1 calc R U
C18 C 0.16518(17) 0.76674(14) 0.97828(9) 0.0296(4) Uani 1 1 d . .
H18A H 0.0933 0.8342 0.9617 0.036 Uiso 1 1 calc R U
C19 C -0.0256(2) 0.63585(17) 0.91581(11) 0.0458(5) Uani 1 1 d . .
H19A H -0.1127 0.6921 0.9001 0.055 Uiso 1 1 calc R U
H19B H -0.0697 0.5561 0.9146 0.055 Uiso 1 1 calc R U
C20 C 0.0955(2) 0.64501(18) 0.86457(11) 0.0476(5) Uani 1 1 d . .
H20A H 0.0471 0.6810 0.8157 0.057 Uiso 1 1 calc R U
H20B H 0.1358 0.5668 0.8552 0.057 Uiso 1 1 calc R U

loop_
_atom_site_aniso_label
_atom_site_aniso_U_11
_atom_site_aniso_U_22
_atom_site_aniso_U_33
_atom_site_aniso_U_23
_atom_site_aniso_U_13
_atom_site_aniso_U_12
O1 0.0507(8) 0.0566(9) 0.0468(7) -0.0036(6) 0.0264(6) -0.0037(6)
O2 0.0479(7) 0.0489(8) 0.0500(7) -0.0011(6) 0.0197(6) 0.0054(6)
N1 0.0510(9) 0.0322(8) 0.0508(9) -0.0029(7) 0.0251(7) 0.0077(7)
N2 0.0309(7) 0.0336(8) 0.0495(9) 0.0086(6) 0.0115(6) -0.0047(6)
C1 0.0519(11) 0.0758(15) 0.0498(11) -0.0112(10) 0.0257(9) -0.0207(11)
C2 0.0409(9) 0.0450(10) 0.0276(8) -0.0069(7) 0.0112(7) -0.0061(8)
C3 0.0516(10) 0.0472(11) 0.0297(8) 0.0051(8) 0.0095(7) -0.0098(9)
C4 0.0529(11) 0.0396(10) 0.0355(9) 0.0084(8) 0.0035(8) 0.0020(8)
C5 0.0371(9) 0.0416(10) 0.0317(8) 0.0026(7) 0.0049(7) 0.0036(7)
C6 0.0342(8) 0.0337(9) 0.0270(7) -0.0020(6) 0.0059(6) -0.0022(7)
C7 0.0391(9) 0.0329(9) 0.0302(8) -0.0047(7) 0.0095(7) -0.0016(7)
C8 0.0330(8) 0.0285(9) 0.0346(8) 0.0012(7) 0.0068(7) -0.0023(7)
C9 0.0410(9) 0.0287(9) 0.0500(10) 0.0058(7) 0.0186(8) 0.0041(7)
C10 0.0306(8) 0.0473(11) 0.0493(10) 0.0121(8) 0.0099(7) 0.0106(7)
C11 0.0344(9) 0.0528(12) 0.0406(9) 0.0149(8) 0.0052(7) 0.0087(8)
C12 0.0296(8) 0.0388(9) 0.0295(8) 0.0075(7) 0.0067(6) 0.0002(7)
C13 0.0337(8) 0.0443(11) 0.0315(8) -0.0002(7) 0.0024(7) -0.0083(7)
C14 0.0477(10) 0.0395(10) 0.0422(10) -0.0035(8) 0.0062(8) -0.0046(8)
C15 0.0405(9) 0.0527(11) 0.0336(9) 0.0072(8) 0.0105(7) 0.0041(8)
C16 0.0529(11) 0.0609(14) 0.0504(11) 0.0190(10) 0.0267(9) 0.0041(10)
C17 0.0375(9) 0.0441(11) 0.0629(12) 0.0170(9) 0.0230(9) -0.0018(8)
C18 0.0259(7) 0.0280(9) 0.0354(8) 0.0063(6) 0.0076(6) -0.0007(6)
C19 0.0366(9) 0.0362(10) 0.0625(12) -0.0005(9) 0.0058(8) -0.0095(8)
C20 0.0469(10) 0.0440(11) 0.0505(11) -0.0086(9) 0.0072(8) -0.0122(9)

loop_
_atom_type_symbol
_atom_type_description
_atom_type_scat_dispersion_real
_atom_type_scat_dispersion_imag
_atom_type_scat_source
C C 0.0033 0.0016 'International Tables Vol C Tables 4.2.6.8 and 6.1.1.4'
H H 0.0000 0.0000 'International Tables Vol C Tables 4.2.6.8 and 6.1.1.4'
N N 0.0061 0.0033 'International Tables Vol C Tables 4.2.6.8 and 6.1.1.4'
O O 0.0106 0.0060 'International Tables Vol C Tables 4.2.6.8 and 6.1.1.4'

loop_
_geom_angle_atom_site_label_1
_geom_angle_atom_site_label_2
_geom_angle_atom_site_label_3
_geom_angle
C2 O1 C1 117.01(16)
C14 O2 C15 108.65(13)
C7 N1 C9 105.83(13)
C17 N2 C19 113.84(14)
C17 N2 C18 111.70(14)
C19 N2 C18 103.33(13)
O1 C2 C3 126.15(16)
O1 C2 C7 115.19(16)
C3 C2 C7 118.63(16)
C2 C3 C4 120.23(16)
C5 C4 C3 121.51(17)
C4 C5 C6 118.23(16)
C5 C6 C7 120.36(15)
C5 C6 C8 131.79(15)
C7 C6 C8 107.82(14)
C2 C7 C6 121.00(16)
C2 C7 N1 127.49(16)
C6 C7 N1 111.51(15)
C6 C8 C18 116.91(13)
C6 C8 C9 100.86(13)
C18 C8 C9 114.09(13)
C6 C8 C20 111.99(14)
C18 C8 C20 102.01(13)
C9 C8 C20 111.38(14)
N1 C9 C10 110.76(14)
N1 C9 C8 102.96(13)
C10 C9 C8 113.59(14)
C11 C10 C9 112.23(14)
C10 C11 C12 110.40(14)
C11 C12 C15 112.51(13)
C11 C12 C13 113.21(14)
C15 C12 C13 99.79(14)
C11 C12 C18 110.84(14)
C15 C12 C18 109.76(13)
C13 C12 C18 110.25(13)
C14 C13 C12 103.50(13)
O2 C14 C13 107.11(15)
O2 C15 C16 109.73(15)
O2 C15 C12 105.01(13)
C16 C15 C12 115.49(16)
C15 C16 C17 112.30(15)
N2 C17 C16 110.17(14)
N2 C18 C12 111.29(13)
N2 C18 C8 102.93(13)
C12 C18 C8 117.57(12)
N2 C19 C20 103.97(14)
C19 C20 C8 105.54(14)

loop_
_geom_bond_atom_site_label_1
_geom_bond_atom_site_label_2
_geom_bond_distance
O1 C2 1.376(2)
O1 C1 1.426(2)
O2 C14 1.435(2)
O2 C15 1.436(2)
N1 C7 1.402(2)
N1 C9 1.476(2)
N2 C17 1.456(2)
N2 C19 1.462(2)
N2 C18 1.469(2)
C2 C3 1.380(3)
C2 C7 1.389(2)
C3 C4 1.389(3)
C4 C5 1.385(2)
C5 C6 1.387(2)
C6 C7 1.391(2)
C6 C8 1.518(2)
C8 C18 1.539(2)
C8 C9 1.557(2)
C8 C20 1.565(2)
C9 C10 1.525(3)
C10 C11 1.518(2)
C11 C12 1.519(2)
C12 C15 1.532(2)
C12 C13 1.534(2)
C12 C18 1.535(2)
C13 C14 1.517(3)
C15 C16 1.511(3)
C16 C17 1.515(3)
C19 C20 1.517(3)
